data_2005305
loop_
_publ_author_name
'Linetsky, M.'
'Zaragoza, F.'
'Bott, S. G.'
'Marchand, A. P.'

_publ_section_title
;
 Two Methylated Hexacyclic Cage Diketones
;
_journal_issue 8
_journal_name_full 'Acta Crystallographica Section C'
_journal_page_first 2061
_journal_page_last 2063
_journal_paper_doi 10.1107/S0108270196001667
_journal_volume 52
_journal_year 1996
_chemical_formula_iupac 'C17 H16 O2'
_chemical_formula_sum 'C17 H16 O2'
_chemical_formula_weight 252.32
_space_group_IT_number 11
_symmetry_cell_setting monoclinic
_symmetry_space_group_name_Hall '-P 2yb'
_symmetry_space_group_name_H-M 'P 1 21/m 1'
_atom_type_scat_source IntTabIV
_cell_angle_alpha 90
_cell_angle_beta 95.510(9)
_cell_angle_gamma 90
_cell_formula_units_Z 2
_cell_length_a 7.175(1)
_cell_length_b 12.0275(8)
_cell_length_c 7.275(1)
_cell_measurement_reflns_used 25
_cell_measurement_temperature 294
_cell_measurement_theta_max 22
_cell_measurement_theta_min 20
_cell_volume 624.91(13)
_computing_cell_refinement 'Enraf Nonius CAD-4 System'
_computing_data_collection 'Enraf Nonius CAD-4 System'
_computing_data_reduction 'MolEN (Fair, 1990)'
_computing_molecular_graphics 'ORTEPII (Johnson, 1976)'
_computing_publication_material MolEN
_computing_structure_refinement MolEN
_computing_structure_solution 'MULTAN80 (Main et al. 1980)'
_diffrn_measurement_device 'Enraf-Nonius CAD-4'
_diffrn_measurement_method \q/2\q
_diffrn_radiation_type MoK\a
_diffrn_radiation_wavelength 0.71073
_diffrn_reflns_av_R_equivalents 0.048
_diffrn_reflns_limit_h_max 7
_diffrn_reflns_limit_h_min 0
_diffrn_reflns_limit_k_max 12
_diffrn_reflns_limit_k_min 0
_diffrn_reflns_limit_l_max 7
_diffrn_reflns_limit_l_min -7
_diffrn_reflns_number 884
_diffrn_reflns_theta_max 22
_diffrn_standards_decay_% 1
_diffrn_standards_interval_time 60
_diffrn_standards_number 3
_exptl_absorpt_coefficient_mu 0.081
_exptl_absorpt_correction_type none
_exptl_crystal_colour colorless
_exptl_crystal_density_diffrn 1.361
_exptl_crystal_density_method none
_exptl_crystal_description plate
_exptl_crystal_size_max 0.18
_exptl_crystal_size_mid 0.12
_exptl_crystal_size_min 0.05
_refine_diff_density_max 0.30
_refine_diff_density_min -0.22
_refine_ls_extinction_method none
_refine_ls_goodness_of_fit_obs 2.10
_refine_ls_hydrogen_treatment noref
_refine_ls_number_parameters 88
_refine_ls_number_reflns 613
_refine_ls_R_factor_obs 0.0676
_refine_ls_shift/esd_max 0.01
_refine_ls_structure_factor_coef F
_refine_ls_weighting_details 'w = 1/[\s^2^(F) + 0.04F^2^]'
_refine_ls_weighting_scheme calc
_refine_ls_wR_factor_obs 0.0805
_reflns_number_observed 613
_reflns_number_total 818
_reflns_observed_criterion I>3\s(I)
_cod_data_source_file ta1064.cif
_cod_data_source_block ta1064b
_cod_depositor_comments
;
The following automatic conversions were performed:

'_refine_ls_weighting_scheme' value 'w = 1/[\s^2^(F) + 0.04F^2^]' was
changed to 'calc'. New tag '_refine_ls_weighting_details' was
created. The value of the new tag was set to 'w = 1/[\s^2^(F) +
0.04F^2^]'.

Automatic conversion script
Id: cif_fix_values 3143 2015-03-26 13:38:13Z robertas 
;
_cod_original_cell_volume 624.9(5)
_cod_original_sg_symbol_Hall '-P 2y1'
_cod_original_sg_symbol_H-M 'P 21/m'
_cod_database_code 2005305

loop_
_symmetry_equiv_pos_as_xyz
x,y,z
x,1/2-y,z
-x,-y,-z
-x,1/2+y,-z

loop_
_atom_site_label
_atom_site_fract_x
_atom_site_fract_y
_atom_site_fract_z
_atom_site_B_iso_or_equiv
O3 .3571(6) .0922(4) 1.0462(6) 3.5(1)
C1 .8269(8) .1561(5) 1.0585(9) 3.1(1)
C2 .6496(9) .1830(5) 1.1518(8) 3.1(1)
C3 .4947(8) .1438(5) 1.0160(8) 2.4(1)
C4 .5470(8) .1832(5) .8294(8) 2.4(1)
C5 .4433(9) .1307(5) .6637(9) 2.9(1)
C6 .3625(9) .1888(6) .5262(8) 3.6(1)
C14 .7659(8) .1846(5) .8543(8) 2.5(1)
C15 .959(1) .25 1.115(1) 4.1(2)
C141 .8692(9) .1219(6) .7168(9) 4.0(2)
H1 .8762 .0839 1.0833 3
H2 .6403 .1523 1.2706 4
H5 .4353 .0519 .658 3
H6 .302 .1506 .4228 4
H141a 1.0005 .1295 .748 5
H141b .8365 .0453 .7193 5
H141c .837 .1508 .5967 5
H15a 1.0662 .25 1.0479 5
H15b .9968 .25 1.2433 5

loop_
_geom_angle_atom_site_label_1
_geom_angle_atom_site_label_2
_geom_angle_atom_site_label_3
_geom_angle_site_symmetry_3
_geom_angle
_geom_angle_publ_flag
C2 C1 C14 . 102.0(5) yes
C14 C1 C15 . 102.0(6) yes
C1 C2 C2 2 102.2(5) yes
O3 C3 C2 . 128.0(6) yes
C2 C3 C4 . 105.1(5) yes
C3 C4 C14 . 103.4(4) yes
C3 C4 C5 . 116.2(5) yes
C5 C4 C4 2 115.0(5) yes
C1 C14 C14 2 102.8(5) yes
C4 C14 C141 . 118.1(5) yes
C141 C14 C14 2 120.1(5) yes
C4 C5 C6 . 122.7(6) yes
C2 C1 C15 . 104.3(6) yes
C1 C2 C3 . 103.8(5) yes
C3 C2 C2 2 108.5(5) yes
O3 C3 C4 . 127.0(5) yes
C3 C4 C4 2 108.2(5) yes
C14 C4 C4 2 89.4(5) yes
C14 C4 C5 . 121.0(5) yes
C1 C14 C4 . 107.3(5) yes
C1 C14 C141 . 114.6(5) yes
C4 C14 C14 2 90.6(5) yes
C1 C15 C1 2 97.3(5) yes
C5 C6 C6 2 122.3(6) yes
C2 C1 H1 . 114.8 no
C14 C1 H1 . 116.9 no
C15 C1 H1 . 114.9 no
C1 C2 H2 . 117.0 no
C3 C2 H2 . 111.5 no
C4 C5 H5 . 118.6 no
C6 C5 H5 . 118.6 no
C5 C6 H6 . 118.9 no
C1 C15 H15a . 112.5 no
C1 C15 H15b . 112.5 no
H15a C15 H15b . 109.5 no
C14 C141 H141a . 109.5 no
C14 C141 H141b . 109.5 no
C14 C141 H141c . 109.5 no
H141a C141 H141b . 109.5 no
H141a C141 H141c . 109.5 no
H141b C141 H141c . 109.5 no

loop_
_geom_bond_atom_site_label_1
_geom_bond_atom_site_label_2
_geom_bond_site_symmetry_2
_geom_bond_distance
_geom_bond_publ_flag
O3 C3 . 1.204(7) yes
C1 C14 . 1.546(9) yes
C2 C2 2 1.610(9) yes
C3 C4 . 1.519(9) yes
C4 C5 . 1.495(8) yes
C14 C14 2 1.573(8) yes
C6 C6 2 1.472(9) yes
C1 C2 . 1.533(9) yes
C1 C15 . 1.505(9) yes
C2 C3 . 1.491(8) yes
C4 C4 2 1.606(8) yes
C4 C14 . 1.564(8) yes
C5 C6 . 1.309(9) yes
C14 C141 . 1.504(9) yes
C1 H1 . 0.95 no
C2 H2 . 0.95 no
C5 H5 . 0.95 no
C6 H6 . 0.95 no
C15 H15a . 0.950 no
C15 H15b . 0.950 no
C141 H141a . 0.95 no
C141 H141b . 0.95 no
C141 H141c . 0.95 no
